data_4341540
loop_
_publ_author_name
'Ovcharenko, Victor'
'Kuznetsova, Olga'
'Fursova, Elena'
'Romanenko, Galina'
'Polushkin, Alexey'
'Sagdeev, Renad'

_publ_section_title
;
 Redox-induced change in the ligand coordination mode.
;
_journal_issue 19
_journal_name_full 'Inorganic chemistry'
_journal_page_first 10033
_journal_page_last 10035
_journal_paper_doi 10.1021/ic501787m
_journal_volume 53
_journal_year 2014
_chemical_formula_sum 'C46.5 H79 Co2 K N3 O16'
_chemical_formula_weight 1093.09
_chemical_name_systematic
; 
 ? 
;
_space_group_IT_number 2
_symmetry_cell_setting triclinic
_symmetry_space_group_name_Hall '-P 1'
_symmetry_space_group_name_H-M 'P -1'
_atom_sites_solution_hydrogens geom
_atom_sites_solution_primary direct
_atom_sites_solution_secondary difmap
_audit_creation_method SHELXL-97
_cell_angle_alpha 109.485(3)
_cell_angle_beta 90.903(4)
_cell_angle_gamma 92.350(3)
_cell_formula_units_Z 2
_cell_length_a 11.9110(6)
_cell_length_b 16.6789(9)
_cell_length_c 16.7885(9)
_cell_measurement_reflns_used 3066
_cell_measurement_temperature 240(2)
_cell_measurement_theta_max 61.20
_cell_measurement_theta_min 2.79
_cell_volume 3140.1(3)
_computing_cell_refinement 'Bruker SAINT'
_computing_data_collection 'Bruker APEX2'
_computing_data_reduction 'Bruker SAINT'
_computing_molecular_graphics 'Bruker SHELXTL'
_computing_publication_material 'Bruker SHELXTL'
_computing_structure_refinement 'SHELXL-97 (Sheldrick, 1997)'
_computing_structure_solution 'SHELXS-97 (Sheldrick, 1990)'
_diffrn_ambient_temperature 240(2)
_diffrn_measured_fraction_theta_full 0.982
_diffrn_measured_fraction_theta_max 0.982
_diffrn_measurement_device_type 'Bruker APEX-II CCD'
_diffrn_measurement_method '\f and \w scans'
_diffrn_radiation_monochromator graphite
_diffrn_radiation_source 'fine-focus sealed tube'
_diffrn_radiation_type CuK\a
_diffrn_radiation_wavelength 1.54178
_diffrn_reflns_av_R_equivalents 0.1014
_diffrn_reflns_av_sigmaI/netI 0.1035
_diffrn_reflns_limit_h_max 13
_diffrn_reflns_limit_h_min -14
_diffrn_reflns_limit_k_max 18
_diffrn_reflns_limit_k_min -19
_diffrn_reflns_limit_l_max 19
_diffrn_reflns_limit_l_min -19
_diffrn_reflns_number 33426
_diffrn_reflns_theta_full 64.99
_diffrn_reflns_theta_max 64.99
_diffrn_reflns_theta_min 3.23
_diffrn_standards_number 0
_exptl_absorpt_coefficient_mu 5.211
_exptl_absorpt_correction_type none
_exptl_crystal_colour brown
_exptl_crystal_density_diffrn 1.156
_exptl_crystal_density_method 'not measured'
_exptl_crystal_description plate
_exptl_crystal_F_000 1160
_exptl_crystal_size_max 0.12
_exptl_crystal_size_mid 0.05
_exptl_crystal_size_min 0.02
_refine_diff_density_max 0.578
_refine_diff_density_min -0.496
_refine_diff_density_rms 0.086
_refine_ls_extinction_method none
_refine_ls_goodness_of_fit_ref 1.021
_refine_ls_hydrogen_treatment mixed
_refine_ls_matrix_type full
_refine_ls_number_parameters 667
_refine_ls_number_reflns 10480
_refine_ls_number_restraints 337
_refine_ls_restrained_S_all 1.014
_refine_ls_R_factor_all 0.1566
_refine_ls_R_factor_gt 0.0868
_refine_ls_shift/su_max 0.000
_refine_ls_shift/su_mean 0.000
_refine_ls_structure_factor_coef Fsqd
_refine_ls_weighting_details 'calc w=1/[\s^2^(Fo^2^)+(0.1605P)^2^+0.1087P] where P=(Fo^2^+2Fc^2^)/3'
_refine_ls_weighting_scheme calc
_refine_ls_wR_factor_gt 0.2368
_refine_ls_wR_factor_ref 0.2878
_reflns_number_gt 5459
_reflns_number_total 10480
_reflns_threshold_expression >2sigma(I)
_cod_data_source_file ic501787m_si_002.cif
_cod_data_source_block 222
_cod_depositor_comments
;
The following automatic conversions were performed:

'_symmetry_cell_setting' value 'Triclinic' changed to 'triclinic'
according to
/usr/data/users/saulius/crontab/automatic-downloads/current/ACS/lib/dictionaries/cif_core.dic
dictionary named 'cif_core.dic' version 2.4.2 from 2011-04-26.

Automatic conversion script
Id: cif_fix_values 2827 2014-09-09 07:05:25Z andrius 
;
_cod_original_sg_symbol_H-M P-1
_cod_original_formula_sum 'C46.50 H79 Co2 K N3 O16'
_cod_database_code 4341540

loop_
_symmetry_equiv_pos_as_xyz
'x, y, z'
'-x, -y, -z'

loop_
_atom_site_label
_atom_site_type_symbol
_atom_site_fract_x
_atom_site_fract_y
_atom_site_fract_z
_atom_site_U_iso_or_equiv
_atom_site_adp_type
_atom_site_occupancy
_atom_site_symmetry_multiplicity
_atom_site_calc_flag
_atom_site_refinement_flags
_atom_site_disorder_assembly
_atom_site_disorder_group
Co1 Co 0.13621(9) 0.17808(7) 0.20375(6) 0.0616(4) Uani 1 1 d U A .
Co2 Co 0.35867(8) 0.22820(7) 0.31093(6) 0.0541(3) Uani 1 1 d U A .
K1 K 0.22565(13) 0.41655(10) 0.28573(9) 0.0673(4) Uani 1 1 d U . .
O51 O 0.1972(4) 0.0629(3) 0.1913(3) 0.0664(12) Uani 1 1 d U . .
C51 C 0.2816(6) 0.0438(4) 0.2239(4) 0.0601(16) Uani 1 1 d U . .
O52 O 0.3511(4) 0.0973(3) 0.2761(3) 0.0614(11) Uani 1 1 d U . .
C52 C 0.3055(7) -0.0514(5) 0.2024(5) 0.0720(19) Uani 1 1 d U . .
C53 C 0.4307(8) -0.0645(6) 0.2099(7) 0.114(3) Uani 1 1 d U . .
H53A H 0.4711 -0.0434 0.1706 0.171 Uiso 1 1 calc R . .
H53B H 0.4423 -0.1247 0.1967 0.171 Uiso 1 1 calc R . .
H53C H 0.4581 -0.0336 0.2671 0.171 Uiso 1 1 calc R . .
C54 C 0.2646(9) -0.0992(6) 0.1119(6) 0.119(4) Uani 1 1 d U . .
H54A H 0.3063 -0.0778 0.0735 0.179 Uiso 1 1 calc R . .
H54B H 0.1852 -0.0909 0.1060 0.179 Uiso 1 1 calc R . .
H54C H 0.2762 -0.1594 0.0985 0.179 Uiso 1 1 calc R . .
C55 C 0.2423(12) -0.0830(7) 0.2646(8) 0.153(5) Uani 1 1 d U . .
H55A H 0.1628 -0.0743 0.2599 0.229 Uiso 1 1 calc R . .
H55B H 0.2702 -0.0517 0.3216 0.229 Uiso 1 1 calc R . .
H55C H 0.2535 -0.1432 0.2521 0.229 Uiso 1 1 calc R . .
O61 O 0.5253(4) 0.2625(3) 0.2928(3) 0.0713(13) Uani 1 1 d U . .
C61 C 0.5054(6) 0.3399(5) 0.3226(4) 0.0635(17) Uani 1 1 d U . .
O62 O 0.4061(4) 0.3606(3) 0.3456(3) 0.0649(11) Uani 1 1 d U . .
C62 C 0.5966(7) 0.4085(6) 0.3309(7) 0.097(3) Uani 1 1 d U . .
C63 C 0.6143(17) 0.4582(14) 0.4213(11) 0.339(14) Uani 1 1 d U . .
H65D H 0.6737 0.5017 0.4280 0.509 Uiso 1 1 calc R . .
H65E H 0.6356 0.4207 0.4518 0.509 Uiso 1 1 calc R . .
H65F H 0.5454 0.4849 0.4435 0.509 Uiso 1 1 calc R . .
C64 C 0.7034(11) 0.3761(8) 0.3081(15) 0.267(11) Uani 1 1 d U . .
H64A H 0.7177 0.3333 0.3340 0.400 Uiso 1 1 calc R . .
H64B H 0.7606 0.4220 0.3275 0.400 Uiso 1 1 calc R . .
H64C H 0.7054 0.3506 0.2471 0.400 Uiso 1 1 calc R . .
C65 C 0.5592(16) 0.4659(15) 0.294(2) 0.402(17) Uani 1 1 d U . .
H65A H 0.4868 0.4856 0.3160 0.602 Uiso 1 1 calc R . .
H65B H 0.5515 0.4381 0.2330 0.602 Uiso 1 1 calc R . .
H65C H 0.6129 0.5140 0.3063 0.602 Uiso 1 1 calc R . .
O41 O 0.4065(5) 0.2325(4) 0.4347(3) 0.0803(14) Uani 1 1 d U . .
C41 C 0.4556(8) 0.1828(7) 0.4595(5) 0.089(2) Uani 1 1 d U . .
O42 O 0.4646(6) 0.1010(4) 0.4112(4) 0.114(2) Uani 1 1 d U . .
H42 H 0.4339 0.0926 0.3642 0.137 Uiso 1 1 calc R . .
C42 C 0.5086(11) 0.2055(8) 0.5455(6) 0.122(3) Uani 1 1 d U . .
C43 C 0.4288(14) 0.222(2) 0.6036(9) 0.362(15) Uani 1 1 d U . .
H43A H 0.3784 0.1724 0.5932 0.543 Uiso 1 1 calc R . .
H43B H 0.3866 0.2696 0.6002 0.543 Uiso 1 1 calc R . .
H43C H 0.4638 0.2370 0.6596 0.543 Uiso 1 1 calc R . .
C44 C 0.5850(17) 0.2835(11) 0.5588(11) 0.235(8) Uani 1 1 d U . .
H44A H 0.6389 0.2720 0.5142 0.353 Uiso 1 1 calc R . .
H44B H 0.6246 0.2981 0.6131 0.353 Uiso 1 1 calc R . .
H44C H 0.5405 0.3306 0.5579 0.353 Uiso 1 1 calc R . .
C45 C 0.5936(17) 0.1435(12) 0.5519(11) 0.245(9) Uani 1 1 d U . .
H45A H 0.6482 0.1370 0.5082 0.368 Uiso 1 1 calc R . .
H45B H 0.5559 0.0888 0.5447 0.368 Uiso 1 1 calc R . .
H45C H 0.6317 0.1649 0.6070 0.368 Uiso 1 1 calc R . .
O31 O 0.0735(4) 0.2961(4) 0.1948(3) 0.0852(14) Uani 1 1 d U . .
C31 C 0.0613(7) 0.2572(6) 0.1162(6) 0.086(2) Uani 1 1 d U . .
O32 O 0.0878(5) 0.1823(4) 0.0852(3) 0.0828(15) Uani 1 1 d U . .
C32 C 0.0094(9) 0.3036(8) 0.0594(7) 0.121(3) Uani 1 1 d U . .
C33 C 0.0102(13) 0.2486(9) -0.0317(7) 0.170(5) Uani 1 1 d U . .
H33A H 0.0873 0.2394 -0.0490 0.255 Uiso 1 1 calc R . .
H33B H -0.0275 0.2765 -0.0661 0.255 Uiso 1 1 calc R . .
H33C H -0.0286 0.1943 -0.0389 0.255 Uiso 1 1 calc R . .
C34 C 0.0696(17) 0.3870(9) 0.0750(12) 0.254(10) Uani 1 1 d U . .
H34A H 0.1468 0.3783 0.0581 0.381 Uiso 1 1 calc R . .
H34B H 0.0683 0.4200 0.1347 0.381 Uiso 1 1 calc R . .
H34C H 0.0330 0.4175 0.0425 0.381 Uiso 1 1 calc R . .
C35 C -0.1107(14) 0.3157(16) 0.0823(12) 0.278(10) Uani 1 1 d U . .
H35A H -0.1491 0.2607 0.0722 0.417 Uiso 1 1 calc R . .
H35B H -0.1463 0.3447 0.0480 0.417 Uiso 1 1 calc R . .
H35C H -0.1147 0.3497 0.1415 0.417 Uiso 1 1 calc R . .
O21 O 0.3378(5) 0.3260(4) 0.1465(3) 0.0901(17) Uani 1 1 d U . .
C21 C 0.3462(6) 0.2508(5) 0.1359(4) 0.0635(16) Uani 1 1 d U . .
O22 O 0.3073(4) 0.2154(3) 0.1875(3) 0.0575(10) Uani 1 1 d U . .
C22 C 0.4063(8) 0.1929(5) 0.0579(5) 0.080(2) Uani 1 1 d U . .
C23 C 0.5246(11) 0.2302(10) 0.0611(9) 0.206(7) Uani 1 1 d U . .
H23A H 0.5222 0.2879 0.0600 0.309 Uiso 1 1 calc R . .
H23B H 0.5647 0.1957 0.0128 0.309 Uiso 1 1 calc R . .
H23C H 0.5630 0.2310 0.1128 0.309 Uiso 1 1 calc R . .
C24 C 0.3978(18) 0.1061(7) 0.0504(9) 0.253(10) Uani 1 1 d U . .
H24A H 0.3192 0.0869 0.0456 0.380 Uiso 1 1 calc R . .
H24B H 0.4323 0.0987 0.1001 0.380 Uiso 1 1 calc R . .
H24C H 0.4361 0.0729 0.0005 0.380 Uiso 1 1 calc R . .
C25 C 0.3471(14) 0.2020(11) -0.0197(7) 0.208(7) Uani 1 1 d U . .
H25A H 0.3447 0.2618 -0.0135 0.312 Uiso 1 1 calc R . .
H25B H 0.2711 0.1772 -0.0250 0.312 Uiso 1 1 calc R . .
H25C H 0.3878 0.1726 -0.0698 0.312 Uiso 1 1 calc R . .
O11 O 0.2960(6) 0.5216(4) 0.2058(4) 0.111(2) Uani 1 1 d U . .
C11 C 0.3401(8) 0.5204(6) 0.1417(6) 0.087(2) Uani 1 1 d U . .
O12 O 0.3818(6) 0.4521(4) 0.0883(4) 0.112(2) Uani 1 1 d U . .
H12 H 0.3723 0.4115 0.1061 0.135 Uiso 1 1 calc R . .
C12 C 0.3502(10) 0.5970(6) 0.1124(6) 0.104(3) Uani 1 1 d U . .
C13 C 0.3343(12) 0.5746(7) 0.0203(7) 0.145(5) Uani 1 1 d U . .
H13A H 0.3426 0.6257 0.0051 0.218 Uiso 1 1 calc R . .
H13B H 0.2597 0.5482 0.0031 0.218 Uiso 1 1 calc R . .
H13C H 0.3902 0.5350 -0.0079 0.218 Uiso 1 1 calc R . .
C14 C 0.2685(16) 0.6606(9) 0.1604(11) 0.227(8) Uani 1 1 d U . .
H14A H 0.2745 0.7106 0.1431 0.341 Uiso 1 1 calc R . .
H14B H 0.2858 0.6770 0.2205 0.341 Uiso 1 1 calc R . .
H14C H 0.1926 0.6354 0.1484 0.341 Uiso 1 1 calc R . .
C15 C 0.4692(14) 0.6348(9) 0.1337(10) 0.188(6) Uani 1 1 d U . .
H15A H 0.4786 0.6842 0.1157 0.282 Uiso 1 1 calc R . .
H15B H 0.5218 0.5926 0.1047 0.282 Uiso 1 1 calc R . .
H15C H 0.4835 0.6517 0.1942 0.282 Uiso 1 1 calc R . .
O1A O -0.2051(6) 0.1752(5) 0.4055(5) 0.141(3) Uani 1 1 d U . .
N2A N -0.1536(6) 0.1553(5) 0.3373(5) 0.103(3) Uani 1 1 d U A .
C3A C -0.1884(8) 0.0790(7) 0.2606(7) 0.126(3) Uani 1 1 d U . .
C4A C -0.093(3) -0.0028(8) 0.2709(17) 0.419(18) Uani 1 1 d U A .
H4AA H -0.1080 -0.0555 0.2243 0.629 Uiso 1 1 calc R . .
H4AB H -0.1059 -0.0126 0.3239 0.629 Uiso 1 1 calc R . .
H4AC H -0.0155 0.0170 0.2700 0.629 Uiso 1 1 calc R . .
C5A C -0.299(4) 0.047(3) 0.262(3) 0.322(19) Uani 0.50 1 d PU A 1
H5AA H -0.3514 0.0872 0.2558 0.483 Uiso 0.50 1 calc PR A 1
H5AB H -0.3102 0.0365 0.3146 0.483 Uiso 0.50 1 calc PR A 1
H5AC H -0.3108 -0.0067 0.2151 0.483 Uiso 0.50 1 calc PR A 1
C5B C -0.297(2) 0.085(3) 0.239(3) 0.34(3) Uani 0.50 1 d PU A 2
H5BA H -0.3107 0.1445 0.2473 0.512 Uiso 0.50 1 calc PR A 2
H5BB H -0.3462 0.0645 0.2736 0.512 Uiso 0.50 1 calc PR A 2
H5BC H -0.3108 0.0518 0.1797 0.512 Uiso 0.50 1 calc PR A 2
C6A C -0.1039(8) 0.0817(7) 0.2010(6) 0.120(3) Uani 1 1 d U A .
C7A C -0.1929(15) 0.1412(11) 0.1571(12) 0.230(8) Uani 1 1 d U . .
H7AA H -0.2542 0.1041 0.1244 0.345 Uiso 1 1 calc R A .
H7AB H -0.1497 0.1645 0.1207 0.345 Uiso 1 1 calc R . .
H7AC H -0.2231 0.1874 0.2024 0.345 Uiso 1 1 calc R . .
C8A C -0.070(4) 0.027(3) 0.120(3) 0.150(13) Uani 0.50 1 d PU A 1
H8AA H -0.0213 -0.0154 0.1280 0.225 Uiso 0.50 1 calc PR A 1
H8AB H -0.0294 0.0604 0.0915 0.225 Uiso 0.50 1 calc PR A 1
H8AC H -0.1358 -0.0015 0.0862 0.225 Uiso 0.50 1 calc PR A 1
C8B C -0.068(4) 0.019(3) 0.137(3) 0.164(16) Uani 0.50 1 d PU A 2
H8BA H -0.0202 -0.0156 0.1572 0.246 Uiso 0.50 1 calc PR A 2
H8BB H -0.0250 0.0433 0.1003 0.246 Uiso 0.50 1 calc PR A 2
H8BC H -0.1316 -0.0150 0.1046 0.246 Uiso 0.50 1 calc PR A 2
N9A N -0.0186(5) 0.1507(4) 0.2462(4) 0.0822(18) Uani 1 1 d U . .
C11A C -0.0502(6) 0.1914(5) 0.3205(5) 0.071(2) Uani 1 1 d U A .
C12A C 0.0056(6) 0.2647(5) 0.3860(4) 0.0658(18) Uani 1 1 d U . .
C13A C 0.1244(5) 0.2806(4) 0.3874(4) 0.0593(15) Uani 1 1 d U A .
O14A O 0.1867(4) 0.2333(3) 0.3282(3) 0.0609(11) Uani 1 1 d U . .
C15A C 0.1741(6) 0.3468(4) 0.4541(4) 0.0629(17) Uani 1 1 d U . .
H15D H 0.2527 0.3555 0.4573 0.076 Uiso 1 1 calc R A .
C16A C 0.1106(6) 0.4002(5) 0.5158(4) 0.0654(18) Uani 1 1 d U A .
H16A H 0.1454 0.4451 0.5605 0.079 Uiso 1 1 calc R . .
C17A C -0.0049(6) 0.3866(5) 0.5110(4) 0.0638(18) Uani 1 1 d U . .
N18A N -0.0726(6) 0.4432(4) 0.5757(4) 0.0758(17) Uani 1 1 d U . .
O19A O -0.0237(5) 0.5013(4) 0.6317(3) 0.0961(19) Uani 1 1 d U . .
O20A O -0.1747(5) 0.4322(4) 0.5706(4) 0.101(2) Uani 1 1 d U . .
C21A C -0.0560(6) 0.3205(5) 0.4492(4) 0.0680(19) Uani 1 1 d U A .
H21A H -0.1346 0.3119 0.4486 0.082 Uiso 1 1 calc R . .
C1S C 0.169(3) 0.376(2) 0.817(2) 0.32(2) Uani 0.50 1 d PDU . .
H1SA H 0.2015 0.4330 0.8265 0.482 Uiso 0.50 1 calc PR . .
H1SB H 0.2281 0.3362 0.8077 0.482 Uiso 0.50 1 calc PR . .
H1SC H 0.1278 0.3759 0.8666 0.482 Uiso 0.50 1 calc PR . .
C2S C 0.090(3) 0.3509(17) 0.741(2) 0.276(17) Uani 0.50 1 d PDU . .
H2SA H 0.0264 0.3883 0.7499 0.331 Uiso 0.50 1 calc PR . .
H2SB H 0.1284 0.3506 0.6900 0.331 Uiso 0.50 1 calc PR . .
C3S C 0.053(3) 0.2630(18) 0.7379(15) 0.285(17) Uani 0.50 1 d PDU . .
H3SA H -0.0015 0.2639 0.7812 0.342 Uiso 0.50 1 calc PR . .
H3SB H 0.1171 0.2302 0.7440 0.342 Uiso 0.50 1 calc PR . .
C4S C 0.0003(18) 0.2289(19) 0.6503(17) 0.276(16) Uani 0.50 1 d PDU . .
H4SA H -0.0295 0.2743 0.6323 0.331 Uiso 0.50 1 calc PR . .
H4SB H -0.0593 0.1852 0.6456 0.331 Uiso 0.50 1 calc PR . .
C5S C 0.1023(16) 0.192(2) 0.6013(15) 0.221(13) Uani 0.50 1 d PDU . .
H5SA H 0.1455 0.2341 0.5840 0.265 Uiso 0.50 1 calc PR . .
H5SB H 0.1515 0.1673 0.6336 0.265 Uiso 0.50 1 calc PR . .
C6S C 0.0452(18) 0.1247(17) 0.5275(18) 0.243(15) Uani 0.50 1 d PDU . .
H6SA H -0.0093 0.1487 0.4985 0.292 Uiso 0.50 1 calc PR . .
H6SB H 0.0078 0.0796 0.5442 0.292 Uiso 0.50 1 calc PR . .
C7S C 0.145(2) 0.0932(17) 0.4741(17) 0.224(15) Uani 0.50 1 d PDU . .
H7SA H 0.1204 0.0495 0.4216 0.336 Uiso 0.50 1 calc PR . .
H7SB H 0.1971 0.0696 0.5046 0.336 Uiso 0.50 1 calc PR . .
H7SC H 0.1829 0.1402 0.4617 0.336 Uiso 0.50 1 calc PR . .

loop_
_atom_site_aniso_label
_atom_site_aniso_U_11
_atom_site_aniso_U_22
_atom_site_aniso_U_33
_atom_site_aniso_U_23
_atom_site_aniso_U_13
_atom_site_aniso_U_12
Co1 0.0524(6) 0.0613(7) 0.0535(6) -0.0040(5) 0.0008(5) 0.0003(5)
Co2 0.0498(6) 0.0471(6) 0.0549(6) 0.0033(5) 0.0020(4) -0.0004(5)
K1 0.0714(10) 0.0598(10) 0.0632(9) 0.0086(7) 0.0125(7) 0.0150(8)
O51 0.060(3) 0.061(3) 0.065(3) 0.005(2) -0.001(2) -0.008(2)
C51 0.064(4) 0.046(3) 0.057(4) 0.001(3) 0.007(3) -0.011(3)
O52 0.069(3) 0.047(2) 0.061(3) 0.010(2) -0.004(2) 0.001(2)
C52 0.085(5) 0.047(4) 0.072(4) 0.004(3) 0.011(4) -0.001(4)
C53 0.100(6) 0.071(6) 0.148(9) 0.005(6) -0.016(6) 0.015(5)
C54 0.133(8) 0.074(6) 0.107(6) -0.028(5) -0.011(6) 0.013(6)
C55 0.232(13) 0.075(7) 0.168(9) 0.055(7) 0.111(10) 0.030(8)
O61 0.060(3) 0.050(3) 0.091(3) 0.007(3) 0.005(2) 0.000(2)
C61 0.055(3) 0.052(4) 0.069(4) 0.002(3) -0.003(3) -0.007(3)
O62 0.055(2) 0.053(3) 0.074(3) 0.004(2) 0.005(2) 0.000(2)
C62 0.063(5) 0.062(5) 0.140(7) 0.004(5) 0.007(5) -0.023(4)
C63 0.267(19) 0.35(2) 0.206(12) -0.134(13) 0.069(12) -0.246(18)
C64 0.106(8) 0.089(9) 0.52(3) -0.008(12) 0.132(14) -0.021(6)
C65 0.185(14) 0.33(2) 0.86(4) 0.45(3) -0.22(2) -0.180(14)
O41 0.094(4) 0.066(3) 0.072(3) 0.013(2) -0.014(3) 0.006(3)
C41 0.097(6) 0.091(6) 0.074(5) 0.020(4) -0.013(4) 0.014(5)
O42 0.161(6) 0.083(4) 0.088(4) 0.012(3) -0.021(4) 0.032(4)
C42 0.143(9) 0.153(10) 0.062(5) 0.026(5) -0.017(5) 0.006(7)
C43 0.131(12) 0.81(5) 0.078(7) 0.065(18) 0.006(7) -0.014(15)
C44 0.28(2) 0.199(14) 0.191(15) 0.035(13) -0.129(13) -0.087(13)
C45 0.30(2) 0.244(16) 0.198(15) 0.083(15) -0.134(13) 0.051(14)
O31 0.074(3) 0.080(3) 0.081(3) 0.000(2) -0.013(3) 0.019(2)
C31 0.075(5) 0.086(5) 0.085(4) 0.013(3) -0.015(4) 0.012(4)
O32 0.085(4) 0.079(4) 0.070(3) 0.005(3) -0.004(3) 0.011(3)
C32 0.099(6) 0.133(8) 0.126(7) 0.038(6) -0.048(6) 0.022(6)
C33 0.230(15) 0.177(13) 0.113(7) 0.063(7) -0.041(8) 0.014(11)
C34 0.335(19) 0.132(11) 0.32(2) 0.122(11) -0.218(19) -0.044(13)
C35 0.146(9) 0.50(3) 0.275(18) 0.23(2) 0.034(12) 0.169(13)
O21 0.131(5) 0.060(3) 0.082(3) 0.022(3) 0.049(3) 0.029(3)
C21 0.070(4) 0.055(4) 0.061(3) 0.013(3) 0.016(3) 0.012(3)
O22 0.058(2) 0.058(3) 0.052(2) 0.0121(19) 0.0063(17) -0.001(2)
C22 0.115(6) 0.058(4) 0.064(4) 0.010(4) 0.040(4) 0.021(4)
C23 0.136(8) 0.219(14) 0.188(12) -0.036(11) 0.112(8) 0.007(9)
C24 0.49(3) 0.068(6) 0.213(13) 0.039(8) 0.259(16) 0.078(10)
C25 0.269(15) 0.269(17) 0.061(5) 0.006(8) 0.042(7) 0.128(14)
O11 0.171(6) 0.071(3) 0.098(4) 0.033(3) 0.052(4) 0.037(4)
C11 0.115(7) 0.061(5) 0.082(5) 0.019(4) 0.007(5) 0.011(4)
O12 0.178(7) 0.068(4) 0.099(4) 0.033(3) 0.058(4) 0.040(4)
C12 0.152(8) 0.070(6) 0.097(6) 0.036(5) 0.018(6) 0.022(5)
C13 0.230(14) 0.111(10) 0.113(6) 0.061(6) -0.011(8) 0.016(9)
C14 0.359(18) 0.115(11) 0.254(16) 0.103(11) 0.160(17) 0.133(13)
C15 0.226(11) 0.160(13) 0.196(13) 0.096(12) -0.039(10) -0.084(10)
O1A 0.108(5) 0.140(6) 0.126(5) -0.017(4) 0.053(4) -0.046(5)
N2A 0.057(4) 0.103(6) 0.111(5) -0.013(4) 0.015(3) -0.019(4)
C3A 0.075(5) 0.100(7) 0.142(7) -0.037(5) 0.021(5) -0.037(5)
C4A 0.72(4) 0.033(7) 0.46(3) 0.039(10) -0.40(3) -0.013(11)
C5A 0.255(16) 0.33(4) 0.22(3) -0.10(3) 0.11(2) -0.28(2)
C5B 0.042(9) 0.44(5) 0.27(4) -0.24(3) -0.003(10) 0.015(18)
C6A 0.074(5) 0.123(8) 0.108(6) -0.030(5) 0.012(4) -0.032(5)
C7A 0.225(18) 0.190(15) 0.243(17) 0.043(11) -0.152(15) -0.024(11)
C8A 0.12(2) 0.17(3) 0.080(14) -0.054(15) -0.011(10) -0.069(13)
C8B 0.17(3) 0.066(14) 0.18(4) -0.052(14) 0.08(2) -0.062(10)
N9A 0.059(3) 0.084(4) 0.072(4) -0.015(3) 0.002(3) -0.012(3)
C11A 0.053(4) 0.064(5) 0.080(4) 0.004(3) 0.004(3) -0.005(3)
C12A 0.054(4) 0.067(5) 0.061(4) 0.001(3) 0.004(3) 0.001(3)
C13A 0.053(3) 0.056(4) 0.055(3) 0.001(2) 0.009(3) 0.003(3)
O14A 0.054(2) 0.059(3) 0.052(2) -0.0027(18) 0.0068(18) -0.005(2)
C15A 0.058(4) 0.058(4) 0.058(3) -0.001(3) 0.007(3) -0.005(3)
C16A 0.070(4) 0.059(5) 0.052(4) -0.001(3) 0.001(3) -0.002(3)
C17A 0.066(4) 0.057(4) 0.059(4) 0.006(3) 0.015(3) 0.006(3)
N18A 0.077(4) 0.071(4) 0.070(4) 0.009(3) 0.014(3) 0.009(3)
O19A 0.101(4) 0.085(4) 0.074(3) -0.012(3) 0.017(3) 0.004(3)
O20A 0.071(3) 0.100(5) 0.103(4) -0.006(3) 0.023(3) 0.014(3)
C21A 0.059(4) 0.066(5) 0.070(4) 0.010(3) 0.007(3) 0.001(3)
C1S 0.19(4) 0.54(7) 0.41(6) 0.37(6) 0.08(3) 0.10(4)
C2S 0.29(5) 0.40(4) 0.27(4) 0.27(3) 0.13(3) 0.22(3)
C3S 0.22(4) 0.44(4) 0.33(3) 0.29(3) 0.16(3) 0.17(3)
C4S 0.16(3) 0.47(4) 0.38(4) 0.38(3) 0.10(2) 0.09(3)
C5S 0.103(19) 0.33(4) 0.28(3) 0.17(2) 0.013(17) -0.03(2)
C6S 0.13(2) 0.18(3) 0.49(5) 0.22(2) -0.11(2) -0.063(19)
C7S 0.18(3) 0.13(3) 0.34(4) 0.07(2) -0.15(2) -0.05(2)

loop_
_atom_type_symbol
_atom_type_description
_atom_type_scat_dispersion_real
_atom_type_scat_dispersion_imag
_atom_type_scat_source
C C 0.0181 0.0091 'International Tables Vol C Tables 4.2.6.8 and 6.1.1.4'
H H 0.0000 0.0000 'International Tables Vol C Tables 4.2.6.8 and 6.1.1.4'
N N 0.0311 0.0180 'International Tables Vol C Tables 4.2.6.8 and 6.1.1.4'
O O 0.0492 0.0322 'International Tables Vol C Tables 4.2.6.8 and 6.1.1.4'
K K 0.3868 1.0657 'International Tables Vol C Tables 4.2.6.8 and 6.1.1.4'
Co Co -2.3653 3.6143 'International Tables Vol C Tables 4.2.6.8 and 6.1.1.4'

loop_
_geom_angle_atom_site_label_1
_geom_angle_atom_site_label_2
_geom_angle_atom_site_label_3
_geom_angle
_geom_angle_site_symmetry_1
_geom_angle_site_symmetry_3
O51 Co1 O14A 95.09(19) . .
O51 Co1 N9A 94.5(2) . .
O14A Co1 N9A 87.4(2) . .
O51 Co1 O32 109.8(2) . .
O14A Co1 O32 153.1(2) . .
N9A Co1 O32 100.2(2) . .
O51 Co1 O22 85.23(18) . .
O14A Co1 O22 80.59(16) . .
N9A Co1 O22 167.9(2) . .
O32 Co1 O22 91.2(2) . .
O51 Co1 O31 170.6(2) . .
O14A Co1 O31 93.4(2) . .
N9A Co1 O31 89.8(3) . .
O32 Co1 O31 61.1(2) . .
O22 Co1 O31 92.3(2) . .
O51 Co1 C31 140.0(3) . .
O14A Co1 C31 123.9(3) . .
N9A Co1 C31 95.5(3) . .
O32 Co1 C31 30.2(2) . .
O22 Co1 C31 92.3(2) . .
O31 Co1 C31 30.9(2) . .
O51 Co1 K1 140.74(14) . .
O14A Co1 K1 61.21(14) . .
N9A Co1 K1 113.53(18) . .
O32 Co1 K1 92.32(17) . .
O22 Co1 K1 61.56(12) . .
O31 Co1 K1 42.68(14) . .
C31 Co1 K1 66.7(2) . .
O52 Co2 O14A 91.93(19) . .
O52 Co2 O22 88.43(18) . .
O14A Co2 O22 81.56(17) . .
O52 Co2 O61 105.62(19) . .
O14A Co2 O61 161.6(2) . .
O22 Co2 O61 93.10(19) . .
O52 Co2 O41 87.8(2) . .
O14A Co2 O41 97.3(2) . .
O22 Co2 O41 176.1(2) . .
O61 Co2 O41 89.2(2) . .
O52 Co2 O62 167.18(18) . .
O14A Co2 O62 100.81(18) . .
O22 Co2 O62 94.79(18) . .
O61 Co2 O62 61.86(18) . .
O41 Co2 O62 89.1(2) . .
O52 Co2 C61 136.2(2) . .
O14A Co2 C61 131.8(2) . .
O22 Co2 C61 95.0(2) . .
O61 Co2 C61 30.6(2) . .
O41 Co2 C61 88.5(2) . .
O62 Co2 C61 31.2(2) . .
O52 Co2 K1 145.40(13) . .
O14A Co2 K1 64.15(14) . .
O22 Co2 K1 64.67(13) . .
O61 Co2 K1 97.57(15) . .
O41 Co2 K1 118.25(16) . .
O62 Co2 K1 45.34(13) . .
C61 Co2 K1 71.04(19) . .
O11 K1 O31 113.3(2) . .
O11 K1 O62 108.6(2) . .
O31 K1 O62 116.01(17) . .
O11 K1 O21 71.39(18) . .
O31 K1 O21 75.70(18) . .
O62 K1 O21 74.54(17) . .
O11 K1 O20A 87.73(19) . 2_566
O31 K1 O20A 125.22(17) . 2_566
O62 K1 O20A 102.01(17) . 2_566
O21 K1 O20A 155.86(19) . 2_566
O11 K1 O19A 101.9(2) . 2_566
O31 K1 O19A 82.74(17) . 2_566
O62 K1 O19A 132.02(17) . 2_566
O21 K1 O19A 152.0(2) . 2_566
O20A K1 O19A 42.70(16) 2_566 2_566
O11 K1 N18A 95.73(18) . 2_566
O31 K1 N18A 103.94(17) . 2_566
O62 K1 N18A 117.65(16) . 2_566
O21 K1 N18A 165.18(18) . 2_566
O20A K1 N18A 21.35(15) 2_566 2_566
O19A K1 N18A 21.37(15) 2_566 2_566
O11 K1 O14A 158.80(15) . .
O31 K1 O14A 59.84(15) . .
O62 K1 O14A 63.49(13) . .
O21 K1 O14A 87.42(14) . .
O20A K1 O14A 112.82(16) 2_566 .
O19A K1 O14A 97.11(15) 2_566 .
N18A K1 O14A 105.35(14) 2_566 .
O11 K1 O22 111.46(15) . .
O31 K1 O22 60.54(14) . .
O62 K1 O22 60.12(12) . .
O21 K1 O22 40.10(14) . .
O20A K1 O22 156.63(17) 2_566 .
O19A K1 O22 137.49(15) 2_566 .
N18A K1 O22 152.15(15) 2_566 .
O14A K1 O22 47.34(10) . .
O11 K1 C21 89.86(19) . .
O31 K1 C21 67.25(17) . .
O62 K1 C21 66.79(16) . .
O21 K1 C21 18.48(16) . .
O20A K1 C21 167.06(18) 2_566 .
O19A K1 C21 149.99(18) 2_566 .
N18A K1 C21 170.97(18) 2_566 .
O14A K1 C21 68.94(15) . .
O22 K1 C21 21.62(14) . .
O11 K1 C15A 157.73(19) . .
O31 K1 C15A 87.74(18) . .
O62 K1 C15A 65.34(16) . .
O21 K1 C15A 123.60(17) . .
O20A K1 C15A 73.42(18) 2_566 .
O19A K1 C15A 72.32(18) 2_566 .
N18A K1 C15A 70.93(17) 2_566 .
O14A K1 C15A 39.92(13) . .
O22 K1 C15A 84.76(14) . .
C21 K1 C15A 105.82(18) . .
O11 K1 C13A 178.0(2) . .
O31 K1 C13A 65.30(17) . .
O62 K1 C13A 73.43(16) . .
O21 K1 C13A 109.29(16) . .
O20A K1 C13A 92.01(17) 2_566 .
O19A K1 C13A 76.58(17) 2_566 .
N18A K1 C13A 83.34(16) 2_566 .
O14A K1 C13A 22.02(12) . .
O22 K1 C13A 69.29(13) . .
C21 K1 C13A 90.84(17) . .
C15A K1 C13A 23.19(14) . .
C51 O51 Co1 130.8(4) . .
O51 C51 O52 124.9(7) . .
O51 C51 C52 118.6(6) . .
O52 C51 C52 116.4(7) . .
C51 O52 Co2 128.3(5) . .
C55 C52 C53 109.6(10) . .
C55 C52 C54 111.2(9) . .
C53 C52 C54 108.6(7) . .
C55 C52 C51 107.0(6) . .
C53 C52 C51 111.8(7) . .
C54 C52 C51 108.8(7) . .
C61 O61 Co2 90.8(4) . .
O61 C61 O62 118.8(6) . .
O61 C61 C62 121.2(7) . .
O62 C61 C62 120.0(7) . .
O61 C61 Co2 58.6(4) . .
O62 C61 Co2 60.3(3) . .
C62 C61 Co2 179.2(7) . .
C61 O62 Co2 88.5(4) . .
C61 O62 K1 137.8(5) . .
Co2 O62 K1 100.24(17) . .
C65 C62 C64 116.9(17) . .
C65 C62 C63 105.3(18) . .
C64 C62 C63 102.5(14) . .
C65 C62 C61 109.6(9) . .
C64 C62 C61 113.4(9) . .
C63 C62 C61 108.2(9) . .
C41 O41 Co2 131.4(6) . .
O41 C41 O42 122.1(8) . .
O41 C41 C42 123.7(9) . .
O42 C41 C42 114.2(9) . .
C43 C42 C41 109.8(11) . .
C43 C42 C45 116.0(16) . .
C41 C42 C45 113.1(11) . .
C43 C42 C44 110.1(16) . .
C41 C42 C44 107.2(10) . .
C45 C42 C44 99.9(13) . .
C31 O31 Co1 86.7(5) . .
C31 O31 K1 131.9(6) . .
Co1 O31 K1 103.9(2) . .
O32 C31 O31 120.5(8) . .
O32 C31 C32 120.4(8) . .
O31 C31 C32 119.1(9) . .
O32 C31 Co1 58.1(5) . .
O31 C31 Co1 62.4(5) . .
C32 C31 Co1 177.2(7) . .
C31 O32 Co1 91.7(5) . .
C34 C32 C35 110.2(15) . .
C34 C32 C33 112.2(13) . .
C35 C32 C33 107.0(12) . .
C34 C32 C31 110.0(8) . .
C35 C32 C31 106.9(11) . .
C33 C32 C31 110.3(10) . .
C21 O21 K1 116.1(4) . .
O21 C21 O22 122.8(6) . .
O21 C21 C22 120.5(7) . .
O22 C21 C22 116.8(7) . .
O21 C21 K1 45.4(3) . .
O22 C21 K1 77.4(4) . .
C22 C21 K1 165.8(5) . .
C21 O22 Co2 130.9(4) . .
C21 O22 Co1 129.3(4) . .
Co2 O22 Co1 93.91(17) . .
C21 O22 K1 81.0(4) . .
Co2 O22 K1 81.56(13) . .
Co1 O22 K1 84.57(14) . .
C24 C22 C23 115.2(12) . .
C24 C22 C25 107.6(12) . .
C23 C22 C25 106.8(11) . .
C24 C22 C21 113.0(7) . .
C23 C22 C21 107.2(7) . .
C25 C22 C21 106.5(7) . .
C11 O11 K1 140.5(6) . .
O11 C11 O12 123.6(8) . .
O11 C11 C12 123.4(8) . .
O12 C11 C12 112.9(8) . .
C13 C12 C14 112.3(11) . .
C13 C12 C15 106.2(10) . .
C14 C12 C15 109.7(12) . .
C13 C12 C11 113.0(9) . .
C14 C12 C11 108.2(9) . .
C15 C12 C11 107.3(9) . .
O1A N2A C11A 128.1(7) . .
O1A N2A C3A 123.2(7) . .
C11A N2A C3A 108.3(7) . .
C5B C3A C5A 36(4) . .
C5B C3A C6A 118(3) . .
C5A C3A C6A 140(2) . .
C5B C3A N2A 109.0(16) . .
C5A C3A N2A 114.6(19) . .
C6A C3A N2A 102.6(7) . .
C5B C3A C4A 139(3) . .
C5A C3A C4A 107(3) . .
C6A C3A C4A 78.8(13) . .
N2A C3A C4A 102.1(9) . .
C8B C6A C8A 13(5) . .
C8B C6A C3A 129(2) . .
C8A C6A C3A 137(2) . .
C8B C6A N9A 116(2) . .
C8A C6A N9A 114.3(18) . .
C3A C6A N9A 107.4(7) . .
C8B C6A C7A 106(3) . .
C8A C6A C7A 94(3) . .
C3A C6A C7A 90.3(11) . .
N9A C6A C7A 99.3(9) . .
C11A N9A C6A 110.5(6) . .
C11A N9A Co1 121.6(5) . .
C6A N9A Co1 127.8(5) . .
N9A C11A N2A 110.8(6) . .
N9A C11A C12A 129.3(7) . .
N2A C11A C12A 120.0(7) . .
C21A C12A C13A 118.0(6) . .
C21A C12A C11A 120.9(6) . .
C13A C12A C11A 121.0(6) . .
O14A C13A C15A 119.8(6) . .
O14A C13A C12A 121.4(6) . .
C15A C13A C12A 118.8(6) . .
O14A C13A K1 75.7(4) . .
C15A C13A K1 78.3(4) . .
C12A C13A K1 117.8(5) . .
C13A O14A Co1 124.7(4) . .
C13A O14A Co2 133.7(4) . .
Co1 O14A Co2 97.52(17) . .
C13A O14A K1 82.3(4) . .
Co1 O14A K1 86.65(16) . .
Co2 O14A K1 82.29(14) . .
C16A C15A C13A 121.5(7) . .
C16A C15A K1 114.2(5) . .
C13A C15A K1 78.5(4) . .
C15A C16A C17A 118.9(6) . .
C21A C17A C16A 121.4(6) . .
C21A C17A N18A 119.4(7) . .
C16A C17A N18A 119.2(6) . .
O19A N18A O20A 123.0(7) . .
O19A N18A C17A 117.8(7) . .
O20A N18A C17A 119.2(6) . .
O19A N18A K1 61.7(4) . 2_566
O20A N18A K1 61.4(4) . 2_566
C17A N18A K1 175.3(5) . 2_566
N18A O19A K1 97.0(5) . 2_566
N18A O20A K1 97.2(4) . 2_566
C17A C21A C12A 121.3(7) . .
C3S C2S C1S 100.1(8) . .
C2S C3S C4S 100.3(9) . .
C3S C4S C5S 99.3(8) . .
C6S C5S C4S 99.6(8) . .
C5S C6S C7S 100.0(8) . .

loop_
_geom_bond_atom_site_label_1
_geom_bond_atom_site_label_2
_geom_bond_distance
_geom_bond_site_symmetry_2
Co1 O51 2.028(5) .
Co1 O14A 2.050(4) .
Co1 N9A 2.075(6) .
Co1 O32 2.088(5) .
Co1 O22 2.154(4) .
Co1 O31 2.183(6) .
Co1 C31 2.459(9) .
Co1 K1 3.848(2) .
Co2 O52 2.061(5) .
Co2 O14A 2.075(4) .
Co2 O22 2.090(4) .
Co2 O61 2.098(5) .
Co2 O41 2.123(5) .
Co2 O62 2.136(5) .
Co2 C61 2.459(7) .
Co2 K1 3.719(2) .
K1 O11 2.656(6) .
K1 O31 2.687(6) .
K1 O62 2.688(5) .
K1 O21 2.727(5) .
K1 O20A 2.943(6) 2_566
K1 O19A 2.949(6) 2_566
K1 N18A 3.325(6) 2_566
K1 O14A 3.378(5) .
K1 O22 3.398(5) .
K1 C21 3.439(7) .
K1 C15A 3.451(7) .
K1 C13A 3.454(7) .
O51 C51 1.240(8) .
C51 O52 1.282(7) .
C51 C52 1.545(10) .
C52 C55 1.515(12) .
C52 C53 1.525(12) .
C52 C54 1.523(11) .
O61 C61 1.253(8) .
C61 O62 1.275(8) .
C61 C62 1.514(10) .
C62 C65 1.389(19) .
C62 C64 1.410(14) .
C62 C63 1.473(17) .
O41 C41 1.210(10) .
C41 O42 1.345(10) .
C41 C42 1.487(12) .
C42 C43 1.343(17) .
C42 C45 1.504(18) .
C42 C44 1.508(18) .
O31 C31 1.265(9) .
C31 O32 1.238(10) .
C31 C32 1.550(13) .
C32 C34 1.478(17) .
C32 C35 1.491(18) .
C32 C33 1.498(16) .
O21 C21 1.214(8) .
C21 O22 1.283(8) .
C21 C22 1.550(9) .
C22 C24 1.411(13) .
C22 C23 1.509(15) .
C22 C25 1.525(15) .
O11 C11 1.200(10) .
C11 O12 1.315(9) .
C11 C12 1.515(12) .
C12 C13 1.472(13) .
C12 C14 1.503(15) .
C12 C15 1.515(16) .
O1A N2A 1.259(9) .
N2A C11A 1.422(10) .
N2A C3A 1.515(10) .
C3A C5B 1.35(3) .
C3A C5A 1.40(3) .
C3A C6A 1.441(13) .
C3A C4A 1.86(2) .
C6A C8B 1.32(4) .
C6A C8A 1.44(4) .
C6A N9A 1.493(10) .
C6A C7A 1.790(18) .
N9A C11A 1.277(9) .
C11A C12A 1.469(9) .
C12A C21A 1.398(9) .
C12A C13A 1.427(9) .
C13A O14A 1.307(7) .
C13A C15A 1.388(9) .
C15A C16A 1.380(9) .
C16A C17A 1.382(10) .
C17A C21A 1.351(9) .
C17A N18A 1.459(9) .
N18A O19A 1.221(8) .
N18A O20A 1.220(8) .
N18A K1 3.325(6) 2_566
O19A K1 2.948(6) 2_566
O20A K1 2.943(6) 2_566
C1S C2S 1.504(10) .
C2S C3S 1.495(10) .
C3S C4S 1.506(10) .
C4S C5S 1.512(10) .
C5S C6S 1.497(10) .
C6S C7S 1.507(10) .

loop_
_geom_hbond_atom_site_label_D
_geom_hbond_atom_site_label_H
_geom_hbond_atom_site_label_A
_geom_hbond_distance_DH
_geom_hbond_distance_HA
_geom_hbond_distance_DA
_geom_hbond_angle_DHA
O42 H42 O52 0.83 1.79 2.604(7) 166.2
O12 H12 O21 0.83 1.81 2.636(8) 174.6
